data_1527012
loop_
_publ_author_name
'Yang, Y.-T.'
'Ibers, J.A.'

_publ_section_title
;
 Accidental silicon-containing compounds: crystal structures of La3 Al0.44
 Si0.93 S7, Ba Sm4 (Si O4)3 Se, and monoclinic and orthorhombic Ln2 (Si
 O4) Te (Ln = Nd and Sm)
;
_journal_name_full 'Journal of Solid State Chemistry'
_journal_page_first 433
_journal_page_last 440
_journal_volume 155
_journal_year 2000
_chemical_formula_sum 'Nd2 O4 Si Te'
_chemical_name_systematic 'Nd2 (Si O4) Te'
_space_group_IT_number 14
_symmetry_space_group_name_Hall '-P 2ybc'
_symmetry_space_group_name_H-M 'P 1 21/c 1'
_cell_angle_alpha 90
_cell_angle_beta 94.6
_cell_angle_gamma 90
_cell_formula_units_Z 4
_cell_length_a 9.823
_cell_length_b 6.421
_cell_length_c 8.676
_cell_volume 545.463
_citation_journal_id_ASTM JSSCBI
_cod_data_source_file Yang_JSSCBI_2000_68.cif
_cod_data_source_block Nd2O4Si1Te1
_cod_original_cell_volume 545.4628
_cod_original_formula_sum 'Nd2 O4 Si1 Te1'
_cod_database_code 1527012

loop_
_symmetry_equiv_pos_as_xyz
x,y,z
-x,y+1/2,-z+1/2
-x,-y,-z
x,-y-1/2,z-1/2

loop_
_atom_site_label
_atom_site_type_symbol
_atom_site_fract_x
_atom_site_fract_y
_atom_site_fract_z
_atom_site_occupancy
_atom_site_U_iso_or_equiv
O2 O-2 0.1263 0.3674 0.3753 1 0.0
O1 O-2 0.0186 0.8077 0.4215 1 0.0
O3 O-2 0.1555 0.0118 0.1849 1 0.0
Si1 Si+4 0.1263 0.1896 0.0564 1 0.0
O4 O-2 0.2498 0.3585 0.0905 1 0.0
Nd2 Nd+3 0.34851 0.19635 0.3354 1 0.0
Nd1 Nd+3 0.10634 0.65256 0.19324 1 0.0
Te1 Te-2 0.59479 0.21409 0.11322 1 0.0
